data_5000065
loop_
_publ_author_name
'Kanters, J. A.'
'Roelofsen, G.'
'Alblas, B. P.'
'Meinders, I.'

_publ_section_title
;
 The crystal and molecular structure of \b-d-fructose, with emphasis on
 anomeric effect and hydrogen-bond interactions
;
_journal_issue 3
_journal_name_full 'Acta Crystallographica Section B'
_journal_page_first 665
_journal_page_last 672
_journal_paper_doi 10.1107/S0567740877004439
_journal_volume 33
_journal_year 1977
_chemical_formula_sum 'C6 H12 O6'
_space_group_IT_number 19
_symmetry_cell_setting orthorhombic
_symmetry_Int_Tables_number 19
_symmetry_space_group_name_Hall 'P 2ac 2ab'
_symmetry_space_group_name_H-M 'P 21 21 21'
_cell_angle_alpha 90
_cell_angle_beta 90
_cell_angle_gamma 90
_cell_formula_units_Z 4
_cell_length_a 8.088(2)
_cell_length_b 9.204(4)
_cell_length_c 10.034(15)
_cod_database_code 5000065

loop_
_symmetry_equiv_pos_site_id
_symmetry_equiv_pos_as_xyz
1 x,y,z
2 1/2+x,1/2-y,-z
3 -x,1/2+y,1/2-z
4 1/2-x,-y,1/2+z

loop_
_atom_site_label
_atom_site_type_symbol
_atom_site_fract_x
_atom_site_fract_y
_atom_site_fract_z
C1 C -0.27850 -0.46440 0.12040
C2 C -0.45510 -0.47800 0.07030
C3 C -0.57570 -0.38000 0.14800
C4 C -0.75400 -0.41540 0.11380
C5 C -0.78280 -0.57800 0.13130
C6 C -0.66120 -0.66410 0.05180
O1 O -0.26980 -0.50080 0.25800
O2 O -0.46600 -0.43660 -0.06490
O3 O -0.54620 -0.23040 0.12000
O4 O -0.86260 -0.33730 0.19820
O5 O -0.76350 -0.61930 0.26710
O6 O -0.49460 -0.62640 0.08710
H1 H -0.23700 -0.36700 0.11400
H2 H -0.20600 -0.52500 0.07500
H3 H -0.56400 -0.40500 0.24400
H4 H -0.77800 -0.39200 0.02800
H5 H -0.89800 -0.60800 0.10700
H6 H -0.67500 -0.64900 -0.04600
H7 H -0.67300 -0.76100 0.06800
H8 H -0.30000 -0.58800 0.26800
H9 H -0.39100 -0.47300 -0.11200
H10 H -0.47100 -0.20600 0.15300
H11 H -0.91000 -0.28300 0.16000
H12 H -0.82500 -0.58300 0.30900

loop_
_atom_type_symbol
_atom_type_radius_bond
C 0.68
H 0.23
O 0.68
